data_4320957
loop_
_publ_author_name
'Owen R. Evans'
'Wenbin Lin'

_publ_section_title
;
 Pillared, 3D Metal-Organic Frameworks with Rectangular Channels.
 Synthesis and Characterization of Coordination Polymers Based on
 Tricadmium Carboxylates
;
_journal_name_full 'Inorganic Chemistry'
_journal_page_first 2189
_journal_page_last 2198
_journal_paper_doi 10.1021/ic991360u
_journal_volume 39
_journal_year 2000
_chemical_formula_sum 'C73 H62 Cd6 Cl N12 O30'
_chemical_formula_weight 2297.20
_chemical_name_systematic
; 
 ? 
;
_space_group_IT_number 14
_symmetry_cell_setting monoclinic
_symmetry_space_group_name_Hall '-P 2yn'
_symmetry_space_group_name_H-M 'P 1 21/n 1'
_atom_sites_solution_hydrogens geom
_atom_sites_solution_primary direct
_atom_sites_solution_secondary difmap
_audit_creation_method SHELXL-97
_cell_angle_alpha 90.00
_cell_angle_beta 97.58
_cell_angle_gamma 90.00
_cell_formula_units_Z 4
_cell_length_a 19.0382(3)
_cell_length_b 23.8341(4)
_cell_length_c 21.7556(3)
_cell_measurement_temperature 298(2)
_cell_volume 9785.5(3)
_computing_structure_refinement 'SHELXL-97 (Sheldrick, 1997)'
_computing_structure_solution 'SHELXS-97 (Sheldrick, 1990)'
_diffrn_ambient_temperature 298(2)
_diffrn_measured_fraction_theta_full 0.999
_diffrn_measured_fraction_theta_max 0.999
_diffrn_radiation_monochromator graphite
_diffrn_radiation_source 'fine-focus sealed tube'
_diffrn_radiation_type MoK\a
_diffrn_radiation_wavelength 0.71073
_diffrn_reflns_av_R_equivalents 0.0000
_diffrn_reflns_av_sigmaI/netI 0.0626
_diffrn_reflns_limit_h_max 21
_diffrn_reflns_limit_h_min 0
_diffrn_reflns_limit_k_max 26
_diffrn_reflns_limit_k_min 0
_diffrn_reflns_limit_l_max 24
_diffrn_reflns_limit_l_min -24
_diffrn_reflns_number 14783
_diffrn_reflns_theta_full 23.68
_diffrn_reflns_theta_max 23.68
_diffrn_reflns_theta_min 2.29
_exptl_absorpt_coefficient_mu 1.384
_exptl_crystal_density_diffrn 1.559
_exptl_crystal_density_method 'not measured'
_exptl_crystal_F_000 4516
_refine_diff_density_max 1.178
_refine_diff_density_min -0.799
_refine_diff_density_rms 0.169
_refine_ls_extinction_method none
_refine_ls_goodness_of_fit_ref 1.060
_refine_ls_hydrogen_treatment mixed
_refine_ls_matrix_type full
_refine_ls_number_parameters 868
_refine_ls_number_reflns 14783
_refine_ls_number_restraints 53
_refine_ls_restrained_S_all 1.061
_refine_ls_R_factor_all 0.1031
_refine_ls_R_factor_gt 0.0505
_refine_ls_shift/su_max 0.118
_refine_ls_shift/su_mean 0.003
_refine_ls_structure_factor_coef Fsqd
_refine_ls_weighting_details 'calc w=1/[\s^2^(Fo^2^)+(0.0965P)^2^+30.9234P] where P=(Fo^2^+2Fc^2^)/3'
_refine_ls_weighting_scheme calc
_refine_ls_wR_factor_gt 0.1563
_refine_ls_wR_factor_ref 0.1787
_reflns_number_gt 9375
_reflns_number_total 14783
_reflns_threshold_expression >2sigma(I)
_cod_data_source_file ic991360u_3.cif
_cod_data_source_block Compound3
_cod_database_code 4320957

loop_
_symmetry_equiv_pos_as_xyz
'x, y, z'
'-x+1/2, y+1/2, -z+1/2'
'-x, -y, -z'
'x-1/2, -y-1/2, z-1/2'

loop_
_atom_site_label
_atom_site_type_symbol
_atom_site_fract_x
_atom_site_fract_y
_atom_site_fract_z
_atom_site_U_iso_or_equiv
_atom_site_adp_type
_atom_site_occupancy
_atom_site_symmetry_multiplicity
_atom_site_calc_flag
_atom_site_refinement_flags
_atom_site_disorder_assembly
_atom_site_disorder_group
Cd1 Cd 0.21270(3) 0.24277(3) 0.75575(3) 0.02249(17) Uani 1 1 d . . .
Cd2 Cd -0.23042(3) 0.38309(3) 0.66589(3) 0.02082(17) Uani 1 1 d . . .
Cd3 Cd -0.32921(3) 0.38240(2) 0.84007(3) 0.02001(17) Uani 1 1 d . . .
Cd4 Cd 0.26972(3) 0.36378(3) 0.66560(3) 0.02164(17) Uani 1 1 d . . .
Cd5 Cd -0.28762(3) 0.51004(3) 0.74663(3) 0.02234(18) Uani 1 1 d . . .
Cd6 Cd 0.17088(3) 0.37649(2) 0.83928(3) 0.02021(17) Uani 1 1 d . . .
O12 O -0.3601(3) 0.4317(2) 0.7445(3) 0.0246(13) Uani 1 1 d . . .
O20 O 0.3029(3) 0.3086(2) 0.7602(3) 0.0271(14) Uani 1 1 d . . .
O15 O 0.1789(4) 0.4538(3) 0.7806(3) 0.0387(17) Uani 1 1 d . . .
O14 O 0.1609(3) 0.3005(3) 0.9005(3) 0.0352(16) Uani 1 1 d . . .
O4 O -0.1975(3) 0.4438(2) 0.7555(3) 0.0253(14) Uani 1 1 d . . .
O2 O 0.1403(3) 0.3221(2) 0.7476(3) 0.0264(14) Uani 1 1 d . . .
O19 O 0.2891(3) 0.3610(3) 0.8426(3) 0.0351(16) Uani 1 1 d . . .
O6 O -0.2356(4) 0.3086(3) 0.7276(3) 0.0373(16) Uani 1 1 d . . .
O16 O 0.2604(4) 0.4456(3) 0.7154(3) 0.0399(17) Uani 1 1 d . . .
O10 O -0.3358(3) 0.4620(3) 0.8950(3) 0.0354(16) Uani 1 1 d . . .
O18 O 0.2818(4) 0.2814(3) 0.6180(3) 0.0391(17) Uani 1 1 d . . .
O13 O 0.2316(4) 0.2410(3) 0.8596(3) 0.0403(17) Uani 1 1 d . . .
O11 O -0.3504(3) 0.3885(3) 0.6552(3) 0.0414(17) Uani 1 1 d . . .
O8 O -0.2161(3) 0.4584(3) 0.6082(3) 0.0353(16) Uani 1 1 d . . .
O1 O 0.1502(3) 0.3593(3) 0.6553(3) 0.0383(17) Uani 1 1 d . . .
O3 O -0.2099(3) 0.3982(3) 0.8432(3) 0.0369(16) Uani 1 1 d . . .
O5 O -0.3201(3) 0.3004(3) 0.7904(3) 0.0375(17) Uani 1 1 d . . .
O7 O -0.2915(4) 0.5194(3) 0.6422(3) 0.0388(17) Uani 1 1 d . . .
O17 O 0.1983(4) 0.2286(3) 0.6534(3) 0.0412(17) Uani 1 1 d . . .
O9 O -0.2654(4) 0.5196(3) 0.8489(3) 0.0456(19) Uani 1 1 d . . .
O22 O -0.3993(4) 0.5573(3) 0.7440(4) 0.057(2) Uani 1 1 d . . .
O21 O -0.4123(15) 0.5858(14) 0.6472(10) 0.36(2) Uani 1 1 d . . .
C2 C 0.0362(5) 0.3500(4) 0.6846(4) 0.027(2) Uiso 1 1 d . . .
C32 C -0.4634(5) 0.3986(4) 0.6849(4) 0.026(2) Uiso 1 1 d . . .
C12 C -0.0640(5) 0.3712(4) 0.8586(4) 0.029(2) Uiso 1 1 d . . .
H12 H -0.0922 0.3478 0.8794 0.035 Uiso 1 1 calc R . .
C37 C 0.2015(5) 0.2601(4) 0.9034(4) 0.029(2) Uiso 1 1 d . . .
C10 C 0.0219(5) 0.4395(4) 0.8038(4) 0.033(2) Uiso 1 1 d . . .
H10 H 0.0516 0.4641 0.7862 0.040 Uiso 1 1 calc R . .
C3 C -0.0074(5) 0.3154(4) 0.7139(4) 0.032(2) Uiso 1 1 d . . .
H3 H 0.0117 0.2867 0.7399 0.038 Uiso 1 1 calc R . .
C36 C -0.4946(5) 0.3552(4) 0.6491(4) 0.036(2) Uiso 1 1 d . . .
H36 H -0.4670 0.3313 0.6283 0.043 Uiso 1 1 calc R . .
C8 C -0.0948(5) 0.4130(4) 0.8189(4) 0.025(2) Uiso 1 1 d . . .
C11 C 0.0067(5) 0.3654(4) 0.8665(4) 0.033(2) Uiso 1 1 d . . .
H11 H 0.0261 0.3368 0.8925 0.039 Uiso 1 1 calc R . .
C6 C 0.0046(5) 0.3925(4) 0.6448(5) 0.039(2) Uiso 1 1 d . . .
H6 H 0.0319 0.4156 0.6230 0.047 Uiso 1 1 calc R . .
C31 C -0.3860(5) 0.4065(4) 0.6960(4) 0.0227(19) Uiso 1 1 d . . .
C5 C -0.0672(5) 0.3984(4) 0.6395(4) 0.037(2) Uiso 1 1 d . . .
H5 H -0.0882 0.4272 0.6147 0.044 Uiso 1 1 calc R . .
C1 C 0.1157(5) 0.3434(4) 0.6961(4) 0.026(2) Uiso 1 1 d . . .
C13 C -0.2757(5) 0.2815(4) 0.7585(4) 0.030(2) Uiso 1 1 d . . .
C33 C -0.5077(5) 0.4357(4) 0.7111(4) 0.033(2) Uiso 1 1 d . . .
H33 H -0.4892 0.4663 0.7343 0.039 Uiso 1 1 calc R . .
C7 C -0.1736(4) 0.4183(3) 0.8053(4) 0.0219(19) Uiso 1 1 d . . .
C44 C 0.2255(5) 0.5357(4) 0.7423(4) 0.032(2) Uiso 1 1 d . . .
C19 C -0.2536(5) 0.5012(4) 0.6030(4) 0.030(2) Uiso 1 1 d . . .
C38 C 0.2180(5) 0.2297(4) 0.9635(4) 0.031(2) Uiso 1 1 d . . .
C43 C 0.2210(5) 0.4731(4) 0.7461(4) 0.030(2) Uiso 1 1 d . . .
C25 C -0.2902(5) 0.4999(4) 0.8954(4) 0.032(2) Uiso 1 1 d . . .
C55 C 0.3261(5) 0.3366(3) 0.8079(4) 0.0226(19) Uiso 1 1 d . . .
C35 C -0.5669(5) 0.3476(4) 0.6444(4) 0.035(2) Uiso 1 1 d . . .
H35 H -0.5866 0.3168 0.6222 0.043 Uiso 1 1 calc R . .
C34 C -0.5795(5) 0.4256(4) 0.7018(4) 0.035(2) Uiso 1 1 d . . .
H34 H -0.6087 0.4509 0.7188 0.042 Uiso 1 1 calc R . .
C18 C -0.2966(6) 0.1837(4) 0.7968(5) 0.043(3) Uiso 1 1 d . . .
H18 H -0.3201 0.1993 0.8275 0.051 Uiso 1 1 calc R . .
C4 C -0.0787(5) 0.3237(4) 0.7040(5) 0.034(2) Uani 1 1 d . . .
H4 H -0.1076 0.2996 0.7231 0.041 Uiso 1 1 calc R . .
C9 C -0.0514(5) 0.4482(4) 0.7915(4) 0.033(2) Uani 1 1 d . . .
H9 H -0.0699 0.4771 0.7654 0.040 Uiso 1 1 calc R . .
C26 C -0.2605(5) 0.5246(4) 0.9571(4) 0.032(2) Uani 1 1 d . . .
C14 C -0.2706(5) 0.2177(4) 0.7544(4) 0.033(2) Uani 1 1 d . . .
C39 C 0.1805(5) 0.2401(4) 1.0125(4) 0.041(3) Uani 1 1 d . . .
H39 H 0.1452 0.2673 1.0092 0.050 Uiso 1 1 calc R . .
C20 C -0.2533(5) 0.5348(4) 0.5440(4) 0.031(2) Uani 1 1 d . . .
C50 C 0.2228(5) 0.2143(4) 0.5514(4) 0.033(2) Uani 1 1 d . . .
C45 C 0.2557(6) 0.5608(4) 0.6953(5) 0.045(3) Uani 1 1 d . . .
H45 H 0.2724 0.5393 0.6646 0.054 Uiso 1 1 calc R . .
C16 C -0.2316(7) 0.1365(4) 0.7085(5) 0.060(4) Uani 1 1 d . . .
H16 H -0.2103 0.1203 0.6767 0.072 Uiso 1 1 calc R . .
C42 C 0.2718(6) 0.1896(5) 0.9728(5) 0.050(3) Uani 1 1 d . . .
H42 H 0.2988 0.1814 0.9413 0.061 Uiso 1 1 calc R . .
C49 C 0.2362(6) 0.2437(4) 0.6127(4) 0.036(2) Uani 1 1 d . . .
C17 C -0.2879(7) 0.1269(4) 0.7941(6) 0.054(3) Uani 1 1 d . . .
H17 H -0.3057 0.1045 0.8235 0.065 Uiso 1 1 calc R . .
C15 C -0.2375(7) 0.1931(4) 0.7097(5) 0.053(3) Uani 1 1 d . . .
H15 H -0.2191 0.2149 0.6802 0.064 Uiso 1 1 calc R . .
C24 C -0.2117(6) 0.5189(5) 0.5001(5) 0.045(3) Uani 1 1 d . . .
H24 H -0.1821 0.4879 0.5072 0.054 Uiso 1 1 calc R . .
C30 C -0.2048(7) 0.5630(5) 0.9615(5) 0.062(4) Uani 1 1 d . . .
H30 H -0.1845 0.5729 0.9264 0.074 Uiso 1 1 calc R . .
C27 C -0.2898(5) 0.5115(4) 1.0096(4) 0.038(2) Uani 1 1 d . . .
H27 H -0.3274 0.4864 1.0084 0.046 Uiso 1 1 calc R . .
C23 C -0.2135(6) 0.5487(5) 0.4451(5) 0.046(3) Uani 1 1 d . . .
H23 H -0.1847 0.5374 0.4161 0.055 Uiso 1 1 calc R . .
C21 C -0.2958(6) 0.5816(4) 0.5317(5) 0.044(3) Uani 1 1 d . . .
H21 H -0.3245 0.5938 0.5605 0.053 Uiso 1 1 calc R . .
C22 C -0.2953(6) 0.6098(5) 0.4767(5) 0.050(3) Uani 1 1 d . . .
H22 H -0.3235 0.6416 0.4694 0.060 Uiso 1 1 calc R . .
C29 C -0.1804(6) 0.5860(5) 1.0174(5) 0.051(3) Uani 1 1 d . . .
H29 H -0.1430 0.6112 1.0196 0.061 Uiso 1 1 calc R . .
C28 C -0.2606(6) 0.5377(4) 1.0658(5) 0.041(3) Uani 1 1 d . . .
H28 H -0.2795 0.5288 1.1019 0.049 Uiso 1 1 calc R . .
C40 C 0.1960(6) 0.2096(5) 1.0663(5) 0.045(3) Uani 1 1 d . . .
H40 H 0.1694 0.2162 1.0985 0.054 Uiso 1 1 calc R . .
C41 C 0.2845(6) 0.1624(5) 1.0282(5) 0.048(3) Uani 1 1 d . . .
H41 H 0.3212 0.1364 1.0336 0.057 Uiso 1 1 calc R . .
C48 C 0.2004(6) 0.5703(4) 0.7848(5) 0.049(3) Uani 1 1 d . . .
H48 H 0.1779 0.5550 0.8162 0.058 Uiso 1 1 calc R . .
C46 C 0.2607(7) 0.6186(4) 0.6947(5) 0.055(3) Uani 1 1 d . . .
H46 H 0.2806 0.6352 0.6624 0.066 Uiso 1 1 calc R . .
C47 C 0.2083(6) 0.6267(4) 0.7812(5) 0.046(3) Uani 1 1 d . . .
H47 H 0.1913 0.6490 0.8111 0.055 Uiso 1 1 calc R . .
C54 C 0.1723(6) 0.1720(5) 0.5405(5) 0.047(3) Uani 1 1 d . . .
H54 H 0.1463 0.1609 0.5716 0.057 Uiso 1 1 calc R . .
C53 C 0.1613(6) 0.1466(5) 0.4825(5) 0.050(3) Uani 1 1 d . . .
H53 H 0.1277 0.1182 0.4757 0.059 Uiso 1 1 calc R . .
C52 C 0.2479(6) 0.2005(5) 0.4481(5) 0.048(3) Uani 1 1 d . . .
H52 H 0.2753 0.2094 0.4170 0.058 Uiso 1 1 calc R . .
C51 C 0.2612(6) 0.2280(5) 0.5040(5) 0.051(3) Uani 1 1 d . . .
H51 H 0.2959 0.2557 0.5098 0.061 Uiso 1 1 calc R . .
C60 C 0.4354(5) 0.3878(4) 0.8579(4) 0.035(2) Uani 1 1 d . . .
H60 H 0.4070 0.4121 0.8772 0.042 Uiso 1 1 calc R . .
C58 C 0.5223(5) 0.3163(4) 0.8068(5) 0.038(3) Uani 1 1 d . . .
H58 H 0.5523 0.2910 0.7906 0.046 Uiso 1 1 calc R . .
C59 C 0.5065(5) 0.3957(4) 0.8643(4) 0.034(2) Uani 1 1 d . . .
H59 H 0.5256 0.4266 0.8868 0.041 Uiso 1 1 calc R . .
C56 C 0.4047(5) 0.3432(4) 0.8224(4) 0.024(2) Uani 1 1 d . . .
C57 C 0.4511(5) 0.3069(4) 0.7966(4) 0.037(2) Uani 1 1 d . . .
H57 H 0.4333 0.2766 0.7725 0.045 Uiso 1 1 calc R . .
C61 C -0.4269(8) 0.5899(8) 0.7038(7) 0.086(5) Uani 1 1 d . . .
C62 C -0.4871(7) 0.6269(5) 0.7182(6) 0.063(3) Uiso 1 1 d D . .
C63 C -0.5093(11) 0.6668(9) 0.6799(10) 0.147(8) Uiso 1 1 d D . .
H63 H -0.4872 0.6729 0.6448 0.176 Uiso 1 1 calc R . .
C64 C -0.5683(9) 0.7020(7) 0.6914(8) 0.099(5) Uiso 1 1 d D . .
H64 H -0.5826 0.7311 0.6642 0.119 Uiso 1 1 calc R . .
C65 C -0.5799(9) 0.6531(7) 0.7770(8) 0.095(5) Uiso 1 1 d D . .
H65 H -0.6035 0.6453 0.8108 0.115 Uiso 1 1 calc R . .
C66 C -0.5169(9) 0.6170(7) 0.7690(8) 0.090(5) Uiso 1 1 d D . .
H66 H -0.5000 0.5897 0.7977 0.108 Uiso 1 1 calc R . .
N2 N 0.0517(4) 0.3983(3) 0.8392(3) 0.0288(18) Uani 1 1 d . . .
N1 N -0.1090(4) 0.3650(3) 0.6683(3) 0.0294(18) Uani 1 1 d . . .
N3 N -0.2548(5) 0.1022(3) 0.7507(4) 0.042(2) Uani 1 1 d . . .
N4 N -0.2558(4) 0.5936(3) 0.4329(4) 0.036(2) Uani 1 1 d . . .
N5 N -0.2080(5) 0.5738(4) 1.0695(4) 0.041(2) Uani 1 1 d . . .
N6 N -0.6102(4) 0.3823(3) 0.6700(3) 0.0302(18) Uani 1 1 d . . .
N7 N 0.2474(4) 0.1711(4) 1.0748(4) 0.038(2) Uani 1 1 d . . .
N8 N 0.2392(5) 0.6516(3) 0.7369(4) 0.045(2) Uani 1 1 d . . .
N9 N 0.1969(4) 0.1612(4) 0.4363(4) 0.039(2) Uani 1 1 d . . .
N10 N 0.5510(4) 0.3605(3) 0.8392(3) 0.0285(17) Uani 1 1 d . . .
N11 N -0.6037(4) 0.6932(3) 0.7419(4) 0.038(2) Uani 1 1 d D . .
Cl1 Cl -0.0471(3) 0.2235(3) 0.9693(3) 0.082(2) Uani 0.650(6) 1 d PD A -1
O26 O 0.0005(11) 0.2396(11) 0.9470(11) 0.177(10) Uiso 0.650(6) 1 d PD A -1
O25 O -0.0967(12) 0.2321(12) 0.9308(11) 0.213(14) Uiso 0.650(6) 1 d PD A -1
O24 O -0.0464(17) 0.1760(9) 0.9757(16) 0.33(3) Uiso 0.650(6) 1 d PD A -1
O23 O -0.0551(15) 0.2462(13) 1.0124(11) 0.28(2) Uiso 0.650(6) 1 d PD A -1
Cl2 Cl 0.0226(7) 0.0419(5) 0.5549(6) 0.116(6) Uani 0.350(6) 1 d PD A -2
O30 O 0.0165(18) 0.0069(15) 0.5104(15) 0.126(14) Uiso 0.350(6) 1 d PD A -2
O29 O -0.0307(16) 0.0375(15) 0.5836(15) 0.147(15) Uiso 0.350(6) 1 d PD A -2
O28 O 0.0784(18) 0.0304(18) 0.5915(17) 0.23(3) Uiso 0.350(6) 1 d PD A -2
O27 O 0.028(2) 0.0908(14) 0.5345(19) 0.23(3) Uiso 0.350(6) 1 d PD A -2
C72 C -0.571(2) 0.5364(16) 0.5399(19) 0.37(3) Uiso 1 1 d D . .
C71 C -0.622(3) 0.558(2) 0.574(3) 0.20(2) Uiso 0.50 1 d PD . .
C70 C -0.535(2) 0.564(3) 0.481(2) 0.45(4) Uiso 1 1 d D . .
C69 C -0.527(2) 0.4760(19) 0.545(2) 0.38(3) Uiso 1 1 d D . .
O31 O 0.0189(12) 0.5218(9) 0.5221(9) 0.224(9) Uiso 1 1 d . . .

loop_
_atom_site_aniso_label
_atom_site_aniso_U_11
_atom_site_aniso_U_22
_atom_site_aniso_U_33
_atom_site_aniso_U_23
_atom_site_aniso_U_13
_atom_site_aniso_U_12
Cd1 0.0293(4) 0.0179(3) 0.0205(3) -0.0005(2) 0.0044(3) -0.0015(3)
Cd2 0.0185(4) 0.0231(3) 0.0208(3) -0.0017(3) 0.0025(3) 0.0005(3)
Cd3 0.0176(4) 0.0211(3) 0.0213(3) 0.0016(3) 0.0023(3) 0.0000(3)
Cd4 0.0188(4) 0.0240(3) 0.0220(3) 0.0017(3) 0.0025(3) -0.0028(3)
Cd5 0.0293(4) 0.0169(3) 0.0209(3) 0.0009(2) 0.0035(3) 0.0009(3)
Cd6 0.0170(4) 0.0229(3) 0.0205(3) -0.0009(3) 0.0015(3) -0.0006(3)
O12 0.025(3) 0.024(3) 0.024(3) 0.000(3) -0.001(3) -0.007(3)
O20 0.027(4) 0.026(3) 0.027(3) 0.001(3) 0.000(3) -0.008(3)
O15 0.037(4) 0.030(4) 0.053(4) 0.012(3) 0.023(3) -0.001(3)
O14 0.036(4) 0.034(4) 0.035(4) 0.014(3) 0.004(3) 0.008(3)
O4 0.019(3) 0.033(3) 0.024(3) 0.000(3) 0.000(3) 0.006(3)
O2 0.023(3) 0.027(3) 0.027(3) -0.006(3) -0.003(3) 0.007(3)
O19 0.018(4) 0.052(4) 0.035(4) -0.006(3) 0.002(3) -0.004(3)
O6 0.043(4) 0.025(3) 0.049(4) 0.006(3) 0.022(3) 0.001(3)
O16 0.042(4) 0.028(4) 0.054(5) -0.007(3) 0.022(4) 0.000(3)
O10 0.040(4) 0.036(4) 0.029(4) -0.013(3) 0.000(3) -0.005(3)
O18 0.038(4) 0.040(4) 0.038(4) -0.018(3) 0.004(3) -0.015(3)
O13 0.064(5) 0.035(4) 0.021(3) 0.003(3) 0.004(3) 0.011(3)
O11 0.024(4) 0.057(5) 0.042(4) -0.012(3) 0.001(3) -0.002(3)
O8 0.039(4) 0.036(4) 0.033(4) 0.013(3) 0.014(3) 0.016(3)
O1 0.010(3) 0.070(5) 0.034(4) 0.011(3) 0.005(3) -0.003(3)
O3 0.024(4) 0.052(4) 0.034(4) 0.007(3) 0.004(3) -0.003(3)
O5 0.035(4) 0.025(3) 0.057(4) -0.008(3) 0.023(3) 0.003(3)
O7 0.059(5) 0.037(4) 0.022(3) 0.008(3) 0.010(3) 0.017(3)
O17 0.053(5) 0.049(4) 0.023(4) -0.007(3) 0.008(3) -0.013(4)
O9 0.081(6) 0.036(4) 0.018(3) -0.004(3) 0.000(3) -0.011(4)
O22 0.056(5) 0.045(5) 0.069(6) 0.014(4) 0.009(4) 0.015(4)
O21 0.37(3) 0.55(5) 0.19(2) 0.15(3) 0.15(2) 0.33(3)
C4 0.020(5) 0.029(5) 0.054(6) 0.010(5) 0.006(5) 0.003(4)
C9 0.020(5) 0.034(5) 0.044(6) 0.010(4) 0.001(4) -0.003(4)
C26 0.044(6) 0.032(5) 0.021(5) -0.005(4) 0.002(4) -0.011(5)
C14 0.042(6) 0.026(5) 0.035(6) 0.004(4) 0.023(5) 0.003(4)
C39 0.040(6) 0.042(6) 0.043(6) 0.007(5) 0.010(5) 0.019(5)
C20 0.035(6) 0.033(5) 0.024(5) 0.006(4) 0.005(4) -0.001(4)
C50 0.038(6) 0.035(5) 0.027(5) -0.010(4) 0.008(4) -0.008(4)
C45 0.066(8) 0.026(5) 0.047(6) -0.013(5) 0.024(6) -0.010(5)
C16 0.111(11) 0.026(6) 0.053(7) 0.010(5) 0.048(7) 0.014(6)
C42 0.048(7) 0.067(8) 0.039(6) 0.013(6) 0.018(5) 0.016(6)
C49 0.049(7) 0.030(5) 0.026(5) -0.006(4) -0.006(5) 0.014(5)
C17 0.075(9) 0.038(7) 0.060(8) 0.010(5) 0.043(7) 0.007(6)
C15 0.089(10) 0.029(6) 0.047(7) 0.006(5) 0.028(6) 0.006(6)
C24 0.044(7) 0.048(6) 0.044(6) 0.011(5) 0.014(5) 0.030(5)
C30 0.077(9) 0.077(9) 0.033(6) -0.018(6) 0.014(6) -0.034(7)
C27 0.039(6) 0.047(6) 0.028(5) -0.006(5) 0.005(4) -0.013(5)
C23 0.051(7) 0.058(7) 0.033(6) 0.015(5) 0.021(5) 0.021(6)
C21 0.053(7) 0.048(7) 0.035(6) 0.017(5) 0.017(5) 0.025(5)
C22 0.062(8) 0.053(7) 0.037(6) 0.020(5) 0.015(6) 0.033(6)
C29 0.046(7) 0.080(9) 0.031(6) -0.020(6) 0.015(5) -0.040(6)
C28 0.051(7) 0.044(6) 0.030(5) -0.008(5) 0.011(5) -0.011(5)
C40 0.048(7) 0.060(7) 0.028(6) 0.015(5) 0.009(5) 0.019(6)
C41 0.052(7) 0.060(7) 0.034(6) 0.023(5) 0.017(5) 0.036(6)
C48 0.056(8) 0.037(6) 0.060(7) 0.004(5) 0.035(6) -0.010(5)
C46 0.095(10) 0.030(6) 0.045(7) -0.001(5) 0.026(7) -0.013(6)
C47 0.063(8) 0.023(6) 0.060(7) -0.010(5) 0.038(6) -0.007(5)
C54 0.058(8) 0.054(7) 0.031(6) -0.010(5) 0.013(5) -0.022(6)
C53 0.054(7) 0.058(7) 0.039(6) -0.029(6) 0.017(5) -0.035(6)
C52 0.057(8) 0.056(7) 0.036(6) -0.019(5) 0.023(5) -0.024(6)
C51 0.051(7) 0.070(8) 0.037(6) -0.026(6) 0.021(5) -0.037(6)
C60 0.027(6) 0.042(6) 0.035(6) -0.017(5) 0.003(4) 0.010(4)
C58 0.013(5) 0.041(6) 0.064(7) -0.011(5) 0.014(5) 0.001(4)
C59 0.025(6) 0.044(6) 0.032(5) -0.017(5) 0.004(4) -0.001(4)
C56 0.023(5) 0.031(5) 0.021(4) 0.003(4) 0.009(4) 0.001(4)
C57 0.032(6) 0.039(6) 0.040(6) -0.014(5) 0.003(5) -0.007(5)
C61 0.063(10) 0.146(15) 0.052(8) 0.031(9) 0.020(7) 0.041(10)
N2 0.024(4) 0.030(4) 0.032(4) 0.003(3) 0.003(3) 0.005(3)
N1 0.027(5) 0.035(4) 0.026(4) 0.000(3) 0.004(3) 0.000(4)
N3 0.062(6) 0.030(5) 0.038(5) -0.001(4) 0.020(4) 0.006(4)
N4 0.034(5) 0.043(5) 0.032(5) 0.010(4) 0.010(4) 0.007(4)
N5 0.039(5) 0.047(5) 0.035(5) -0.017(4) 0.003(4) -0.005(4)
N6 0.017(4) 0.045(5) 0.028(4) -0.002(4) -0.001(3) -0.002(3)
N7 0.038(5) 0.046(5) 0.031(5) 0.018(4) 0.008(4) 0.006(4)
N8 0.071(7) 0.022(4) 0.045(5) -0.004(4) 0.022(5) -0.005(4)
N9 0.039(5) 0.047(5) 0.031(5) -0.011(4) 0.005(4) -0.017(4)
N10 0.017(4) 0.036(4) 0.032(4) -0.002(4) 0.000(3) -0.006(3)
N11 0.037(5) 0.037(5) 0.040(5) 0.011(4) 0.009(4) 0.017(4)
Cl1 0.056(3) 0.088(4) 0.112(5) 0.042(4) 0.049(3) 0.021(3)
Cl2 0.117(11) 0.096(9) 0.155(13) 0.064(9) 0.101(10) 0.039(8)

loop_
_atom_type_symbol
_atom_type_description
_atom_type_scat_dispersion_real
_atom_type_scat_dispersion_imag
_atom_type_scat_source
C C 0.0033 0.0016 'International Tables Vol C Tables 4.2.6.8 and 6.1.1.4'
H H 0.0000 0.0000 'International Tables Vol C Tables 4.2.6.8 and 6.1.1.4'
N N 0.0061 0.0033 'International Tables Vol C Tables 4.2.6.8 and 6.1.1.4'
O O 0.0106 0.0060 'International Tables Vol C Tables 4.2.6.8 and 6.1.1.4'
Cl Cl 0.1484 0.1585 'International Tables Vol C Tables 4.2.6.8 and 6.1.1.4'
Cd Cd -0.8075 1.2024 'International Tables Vol C Tables 4.2.6.8 and 6.1.1.4'

loop_
_geom_angle_atom_site_label_1
_geom_angle_atom_site_label_2
_geom_angle_atom_site_label_3
_geom_angle
_geom_angle_site_symmetry_1
_geom_angle_site_symmetry_3
_geom_angle_publ_flag
O17 Cd1 O13 170.0(3) . . ?
O17 Cd1 O20 97.9(2) . . ?
O13 Cd1 O20 87.2(2) . . ?
O17 Cd1 O2 93.0(2) . . ?
O13 Cd1 O2 96.1(2) . . ?
O20 Cd1 O2 83.2(2) . . ?
O17 Cd1 N8 85.6(3) . 2_546 ?
O13 Cd1 N8 84.5(3) . 2_546 ?
O20 Cd1 N8 110.0(3) . 2_546 ?
O2 Cd1 N8 166.8(3) . 2_546 ?
O17 Cd1 N11 87.4(3) . 2_446 ?
O13 Cd1 N11 89.6(3) . 2_446 ?
O20 Cd1 N11 166.4(2) . 2_446 ?
O2 Cd1 N11 84.0(3) . 2_446 ?
N8 Cd1 N11 82.7(3) 2_546 2_446 ?
O8 Cd2 O6 175.3(3) . . ?
O8 Cd2 O11 95.3(2) . . ?
O6 Cd2 O11 89.0(3) . . ?
O8 Cd2 N1 88.2(2) . . ?
O6 Cd2 N1 87.8(3) . . ?
O11 Cd2 N1 171.3(3) . . ?
O8 Cd2 N7 89.4(3) . 4_565 ?
O6 Cd2 N7 93.0(3) . 4_565 ?
O11 Cd2 N7 83.0(3) . 4_565 ?
N1 Cd2 N7 89.1(3) . 4_565 ?
O8 Cd2 O4 86.3(2) . . ?
O6 Cd2 O4 91.0(2) . . ?
O11 Cd2 O4 101.4(2) . . ?
N1 Cd2 O4 86.7(2) . . ?
N7 Cd2 O4 174.1(2) 4_565 . ?
O5 Cd3 O10 176.7(2) . . ?
O5 Cd3 O3 91.0(2) . . ?
O10 Cd3 O3 88.3(2) . . ?
O5 Cd3 N9 91.3(3) . 4_566 ?
O10 Cd3 N9 85.4(3) . 4_566 ?
O3 Cd3 N9 87.3(3) . 4_566 ?
O5 Cd3 N10 86.5(3) . 1_455 ?
O10 Cd3 N10 94.0(3) . 1_455 ?
O3 Cd3 N10 176.3(3) . 1_455 ?
N9 Cd3 N10 90.0(3) 4_566 1_455 ?
O5 Cd3 O12 92.0(2) . . ?
O10 Cd3 O12 91.3(2) . . ?
O3 Cd3 O12 94.3(2) . . ?
N9 Cd3 O12 176.3(2) 4_566 . ?
N10 Cd3 O12 88.6(2) 1_455 . ?
O18 Cd4 O16 178.3(3) . . ?
O18 Cd4 O1 94.3(3) . . ?
O16 Cd4 O1 86.9(3) . . ?
O18 Cd4 N6 91.5(3) . 1_655 ?
O16 Cd4 N6 87.4(3) . 1_655 ?
O1 Cd4 N6 171.1(3) . 1_655 ?
O18 Cd4 N4 87.9(3) . 3_566 ?
O16 Cd4 N4 93.3(3) . 3_566 ?
O1 Cd4 N4 86.5(3) . 3_566 ?
N6 Cd4 N4 87.0(3) 1_655 3_566 ?
O18 Cd4 O20 83.5(2) . . ?
O16 Cd4 O20 95.1(2) . . ?
O1 Cd4 O20 101.7(2) . . ?
N6 Cd4 O20 85.6(2) 1_655 . ?
N4 Cd4 O20 168.5(2) 3_566 . ?
O9 Cd5 O7 165.3(3) . . ?
O9 Cd5 O12 97.9(2) . . ?
O7 Cd5 O12 96.8(2) . . ?
O9 Cd5 O4 86.9(2) . . ?
O7 Cd5 O4 94.4(2) . . ?
O12 Cd5 O4 83.4(2) . . ?
O9 Cd5 N3 81.9(3) . 2_456 ?
O7 Cd5 N3 84.1(3) . 2_456 ?
O12 Cd5 N3 163.7(3) . 2_456 ?
O4 Cd5 N3 112.8(3) . 2_456 ?
O9 Cd5 O22 91.6(3) . . ?
O7 Cd5 O22 91.0(3) . . ?
O12 Cd5 O22 81.6(2) . . ?
O4 Cd5 O22 164.6(2) . . ?
N3 Cd5 O22 82.0(3) 2_456 . ?
O15 Cd6 O14 178.1(2) . . ?
O15 Cd6 O19 90.6(2) . . ?
O14 Cd6 O19 90.6(2) . . ?
O15 Cd6 N2 87.5(2) . . ?
O14 Cd6 N2 91.2(2) . . ?
O19 Cd6 N2 176.1(3) . . ?
O15 Cd6 N5 91.8(3) . 3_567 ?
O14 Cd6 N5 86.9(3) . 3_567 ?
O19 Cd6 N5 82.4(3) . 3_567 ?
N2 Cd6 N5 94.2(3) . 3_567 ?
O15 Cd6 O2 89.9(2) . . ?
O14 Cd6 O2 91.5(2) . . ?
O19 Cd6 O2 94.0(2) . . ?
N2 Cd6 O2 89.4(2) . . ?
N5 Cd6 O2 176.1(3) 3_567 . ?
C31 O12 Cd5 124.6(5) . . ?
C31 O12 Cd3 121.4(5) . . ?
Cd5 O12 Cd3 107.4(2) . . ?
C55 O20 Cd1 124.6(5) . . ?
C55 O20 Cd4 115.5(5) . . ?
Cd1 O20 Cd4 102.7(2) . . ?
C43 O15 Cd6 137.1(6) . . ?
C37 O14 Cd6 123.6(6) . . ?
C7 O4 Cd5 124.9(5) . . ?
C7 O4 Cd2 114.9(5) . . ?
Cd5 O4 Cd2 103.2(2) . . ?
C1 O2 Cd1 122.6(5) . . ?
C1 O2 Cd6 123.0(5) . . ?
Cd1 O2 Cd6 107.5(2) . . ?
C55 O19 Cd6 133.9(6) . . ?
C13 O6 Cd2 143.7(6) . . ?
C43 O16 Cd4 143.3(6) . . ?
C25 O10 Cd3 121.6(6) . . ?
C49 O18 Cd4 124.2(6) . . ?
C37 O13 Cd1 136.7(6) . . ?
C31 O11 Cd2 125.0(6) . . ?
C19 O8 Cd2 127.0(6) . . ?
C1 O1 Cd4 124.7(6) . . ?
C7 O3 Cd3 132.8(6) . . ?
C13 O5 Cd3 132.9(6) . . ?
C19 O7 Cd5 133.9(6) . . ?
C49 O17 Cd1 130.4(6) . . ?
C25 O9 Cd5 136.3(6) . . ?
C61 O22 Cd5 127.2(9) . . ?
C3 C2 C6 118.4(9) . . ?
C3 C2 C1 120.8(8) . . ?
C6 C2 C1 120.8(8) . . ?
C36 C32 C33 117.9(9) . . ?
C36 C32 C31 122.2(8) . . ?
C33 C32 C31 119.9(8) . . ?
C11 C12 C8 119.1(9) . . ?
O14 C37 O13 126.1(9) . . ?
O14 C37 C38 118.8(8) . . ?
O13 C37 C38 115.1(8) . . ?
N2 C10 C9 123.9(9) . . ?
C4 C3 C2 119.2(9) . . ?
C35 C36 C32 119.4(9) . . ?
C9 C8 C12 118.6(9) . . ?
C9 C8 C7 120.6(8) . . ?
C12 C8 C7 120.7(8) . . ?
C12 C11 N2 124.4(9) . . ?
C5 C6 C2 117.9(9) . . ?
O12 C31 O11 124.5(8) . . ?
O12 C31 C32 118.1(8) . . ?
O11 C31 C32 117.4(8) . . ?
N1 C5 C6 123.4(9) . . ?
O1 C1 O2 126.4(8) . . ?
O1 C1 C2 117.9(8) . . ?
O2 C1 C2 115.7(8) . . ?
O5 C13 O6 128.0(9) . . ?
O5 C13 C14 116.3(8) . . ?
O6 C13 C14 115.6(8) . . ?
C34 C33 C32 118.2(9) . . ?
O3 C7 O4 125.7(8) . . ?
O3 C7 C8 117.9(7) . . ?
O4 C7 C8 116.4(7) . . ?
C48 C44 C45 117.2(9) . . ?
C48 C44 C43 122.3(9) . . ?
C45 C44 C43 120.5(9) . . ?
O8 C19 O7 126.4(8) . . ?
O8 C19 C20 116.4(8) . . ?
O7 C19 C20 117.2(8) . . ?
C39 C38 C42 117.0(9) . . ?
C39 C38 C37 121.3(8) . . ?
C42 C38 C37 121.6(9) . . ?
O16 C43 O15 127.0(9) . . ?
O16 C43 C44 116.7(8) . . ?
O15 C43 C44 116.3(8) . . ?
O10 C25 O9 126.5(9) . . ?
O10 C25 C26 117.9(8) . . ?
O9 C25 C26 115.6(8) . . ?
O19 C55 O20 125.6(8) . . ?
O19 C55 C56 116.9(8) . . ?
O20 C55 C56 117.4(8) . . ?
N6 C35 C36 123.5(9) . . ?
N6 C34 C33 124.7(9) . . ?
C17 C18 C14 120.0(10) . . ?
N1 C4 C3 123.0(9) . . ?
C8 C9 C10 118.0(9) . . ?
C27 C26 C30 118.7(9) . . ?
C27 C26 C25 120.5(8) . . ?
C30 C26 C25 120.7(9) . . ?
C15 C14 C18 118.1(9) . . ?
C15 C14 C13 120.6(9) . . ?
C18 C14 C13 121.2(9) . . ?
C40 C39 C38 119.2(9) . . ?
C24 C20 C21 117.7(9) . . ?
C24 C20 C19 120.8(8) . . ?
C21 C20 C19 121.5(9) . . ?
C51 C50 C54 117.7(9) . . ?
C51 C50 C49 120.6(9) . . ?
C54 C50 C49 121.6(9) . . ?
C44 C45 C46 118.5(10) . . ?
N3 C16 C15 123.7(10) . . ?
C41 C42 C38 119.7(10) . . ?
O18 C49 O17 126.6(9) . . ?
O18 C49 C50 117.1(9) . . ?
O17 C49 C50 116.3(9) . . ?
N3 C17 C18 122.4(10) . . ?
C16 C15 C14 119.4(10) . . ?
C20 C24 C23 120.6(9) . . ?
C29 C30 C26 119.6(10) . . ?
C26 C27 C28 117.5(9) . . ?
N4 C23 C24 121.6(9) . . ?
C22 C21 C20 119.4(9) . . ?
N4 C22 C21 123.0(9) . . ?
N5 C29 C30 123.0(10) . . ?
N5 C28 C27 123.3(9) . . ?
N7 C40 C39 123.5(10) . . ?
N7 C41 C42 123.6(9) . . ?
C47 C48 C44 120.5(10) . . ?
N8 C46 C45 124.3(10) . . ?
N8 C47 C48 123.0(10) . . ?
C53 C54 C50 119.3(10) . . ?
N9 C53 C54 122.7(9) . . ?
N9 C52 C51 122.9(10) . . ?
C52 C51 C50 119.6(9) . . ?
C59 C60 C56 120.1(9) . . ?
N10 C58 C57 122.7(9) . . ?
C60 C59 N10 122.7(9) . . ?
C60 C56 C57 116.8(8) . . ?
C60 C56 C55 122.0(8) . . ?
C57 C56 C55 121.0(8) . . ?
C58 C57 C56 119.9(9) . . ?
O22 C61 O21 120.0(16) . . ?
O22 C61 C62 118.9(12) . . ?
O21 C61 C62 120.2(14) . . ?
C63 C62 C66 121.7(17) . . ?
C63 C62 C61 119.1(16) . . ?
C66 C62 C61 119.2(14) . . ?
C62 C63 C64 120(2) . . ?
N11 C64 C63 121.5(17) . . ?
N11 C65 C66 126.0(16) . . ?
C62 C66 C65 115.5(15) . . ?
C10 N2 C11 115.9(8) . . ?
C10 N2 Cd6 120.4(6) . . ?
C11 N2 Cd6 122.9(6) . . ?
C4 N1 C5 118.2(8) . . ?
C4 N1 Cd2 119.8(6) . . ?
C5 N1 Cd2 121.7(6) . . ?
C17 N3 C16 116.3(9) . . ?
C17 N3 Cd5 126.0(7) . 2_446 ?
C16 N3 Cd5 116.3(7) . 2_446 ?
C23 N4 C22 117.6(8) . . ?
C23 N4 Cd4 121.0(6) . 3_566 ?
C22 N4 Cd4 121.0(6) . 3_566 ?
C28 N5 C29 117.9(8) . . ?
C28 N5 Cd6 121.8(7) . 3_567 ?
C29 N5 Cd6 120.0(7) . 3_567 ?
C34 N6 C35 116.2(8) . . ?
C34 N6 Cd4 122.1(6) . 1_455 ?
C35 N6 Cd4 121.6(6) . 1_455 ?
C41 N7 C40 117.0(8) . . ?
C41 N7 Cd2 120.2(6) . 4_666 ?
C40 N7 Cd2 122.7(7) . 4_666 ?
C46 N8 C47 116.5(9) . . ?
C46 N8 Cd1 116.5(7) . 2_556 ?
C47 N8 Cd1 124.5(7) . 2_556 ?
C53 N9 C52 117.6(8) . . ?
C53 N9 Cd3 119.5(6) . 4_665 ?
C52 N9 Cd3 122.9(7) . 4_665 ?
C58 N10 C59 117.6(8) . . ?
C58 N10 Cd3 120.5(6) . 1_655 ?
C59 N10 Cd3 121.3(6) . 1_655 ?
C65 N11 C64 114.9(13) . . ?
C65 N11 Cd1 126.9(10) . 2_456 ?
C64 N11 Cd1 117.3(9) . 2_456 ?
O23 Cl1 O24 112.3(14) . . ?
O23 Cl1 O26 113.5(14) . . ?
O24 Cl1 O26 112.8(13) . . ?
O23 Cl1 O25 108.9(13) . . ?
O24 Cl1 O25 104.5(13) . . ?
O26 Cl1 O25 104.0(12) . . ?
O27 Cl2 O29 111.0(13) . . ?
O27 Cl2 O28 108.9(13) . . ?
O29 Cl2 O28 109.3(13) . . ?
O27 Cl2 O30 110.1(13) . . ?
O29 Cl2 O30 108.8(13) . . ?
O28 Cl2 O30 108.7(13) . . ?
C71 C72 C69 131(2) . . ?
C71 C72 C70 131(2) . . ?
C69 C72 C70 98(4) . . ?
C72 C70 C69 115(4) . 3_466 ?
C72 C69 C70 147(4) . 3_466 ?

loop_
_geom_bond_atom_site_label_1
_geom_bond_atom_site_label_2
_geom_bond_distance
_geom_bond_site_symmetry_2
_geom_bond_publ_flag
Cd1 O17 2.233(6) . ?
Cd1 O13 2.240(6) . ?
Cd1 O20 2.319(6) . ?
Cd1 O2 2.333(6) . ?
Cd1 N8 2.355(8) 2_546 ?
Cd1 N11 2.394(8) 2_446 ?
Cd2 O8 2.228(6) . ?
Cd2 O6 2.236(6) . ?
Cd2 O11 2.269(7) . ?
Cd2 N1 2.345(8) . ?
Cd2 N7 2.356(7) 4_565 ?
Cd2 O4 2.442(6) . ?
Cd3 O5 2.252(6) . ?
Cd3 O10 2.255(6) . ?
Cd3 O3 2.293(6) . ?
Cd3 N9 2.331(7) 4_566 ?
Cd3 N10 2.337(7) 1_455 ?
Cd3 O12 2.394(6) . ?
Cd4 O18 2.247(6) . ?
Cd4 O16 2.249(6) . ?
Cd4 O1 2.259(6) . ?
Cd4 N6 2.318(7) 1_655 ?
Cd4 N4 2.354(7) 3_566 ?
Cd4 O20 2.454(6) . ?
Cd5 O9 2.221(6) . ?
Cd5 O7 2.274(6) . ?
Cd5 O12 2.320(6) . ?
Cd5 O4 2.320(6) . ?
Cd5 N3 2.339(8) 2_456 ?
Cd5 O22 2.401(8) . ?
Cd6 O15 2.259(6) . ?
Cd6 O14 2.272(6) . ?
Cd6 O19 2.273(6) . ?
Cd6 N2 2.328(7) . ?
Cd6 N5 2.338(8) 3_567 ?
Cd6 O2 2.386(6) . ?
O12 C31 1.255(10) . ?
O20 C55 1.262(10) . ?
O15 C43 1.256(11) . ?
O14 C37 1.231(11) . ?
O4 C7 1.273(10) . ?
O2 C1 1.263(10) . ?
O19 C55 1.244(10) . ?
O6 C13 1.257(11) . ?
O16 C43 1.252(11) . ?
O10 C25 1.252(11) . ?
O18 C49 1.242(12) . ?
O13 C37 1.260(11) . ?
O11 C31 1.261(10) . ?
O8 C19 1.242(11) . ?
O1 C1 1.230(10) . ?
O3 C7 1.241(10) . ?
O5 C13 1.247(11) . ?
O7 C19 1.264(11) . ?
O17 C49 1.268(12) . ?
O9 C25 1.263(11) . ?
O22 C61 1.232(15) . ?
O21 C61 1.30(2) . ?
C2 C3 1.385(13) . ?
C2 C6 1.413(13) . ?
C2 C1 1.509(12) . ?
C32 C36 1.382(13) . ?
C32 C33 1.393(13) . ?
C32 C31 1.473(12) . ?
C12 C11 1.343(13) . ?
C12 C8 1.395(12) . ?
C37 C38 1.492(12) . ?
C10 N2 1.329(11) . ?
C10 C9 1.401(13) . ?
C3 C4 1.360(13) . ?
C36 C35 1.379(13) . ?
C8 C9 1.370(12) . ?
C8 C7 1.496(12) . ?
C11 N2 1.354(12) . ?
C6 C5 1.365(14) . ?
C5 N1 1.338(12) . ?
C13 C14 1.529(13) . ?
C33 C34 1.377(13) . ?
C44 C48 1.372(14) . ?
C44 C45 1.373(14) . ?
C44 C43 1.498(13) . ?
C19 C20 1.514(12) . ?
C38 C39 1.382(13) . ?
C38 C42 1.397(14) . ?
C25 C26 1.506(12) . ?
C55 C56 1.498(12) . ?
C35 N6 1.340(12) . ?
C34 N6 1.334(12) . ?
C18 C17 1.367(14) . ?
C18 C14 1.368(13) . ?
C4 N1 1.337(11) . ?
C26 C27 1.372(13) . ?
C26 C30 1.394(14) . ?
C14 C15 1.359(14) . ?
C39 C40 1.376(13) . ?
C20 C24 1.372(13) . ?
C20 C21 1.383(13) . ?
C50 C51 1.381(13) . ?
C50 C54 1.391(14) . ?
C50 C49 1.498(12) . ?
C45 C46 1.382(14) . ?
C16 N3 1.346(13) . ?
C16 C15 1.355(14) . ?
C42 C41 1.360(14) . ?
C17 N3 1.339(13) . ?
C24 C23 1.386(13) . ?
C30 C29 1.357(14) . ?
C27 C28 1.420(13) . ?
C23 N4 1.346(13) . ?
C21 C22 1.375(13) . ?
C22 N4 1.346(12) . ?
C29 N5 1.343(12) . ?
C28 N5 1.315(13) . ?
C40 N7 1.336(13) . ?
C41 N7 1.328(12) . ?
C48 C47 1.355(14) . ?
C46 N8 1.313(13) . ?
C47 N8 1.335(13) . ?
C54 C53 1.390(13) . ?
C53 N9 1.331(12) . ?
C52 N9 1.349(13) . ?
C52 C51 1.376(13) . ?
C60 C59 1.356(13) . ?
C60 C56 1.396(13) . ?
C58 N10 1.344(12) . ?
C58 C57 1.363(13) . ?
C59 N10 1.358(12) . ?
C56 C57 1.405(13) . ?
C61 C62 1.512(19) . ?
C62 C63 1.30(2) . ?
C62 C66 1.329(19) . ?
C63 C64 1.45(3) . ?
C64 N11 1.377(19) . ?
C65 N11 1.270(18) . ?
C65 C66 1.50(2) . ?
N3 Cd5 2.339(8) 2_446 ?
N4 Cd4 2.354(7) 3_566 ?
N5 Cd6 2.338(8) 3_567 ?
N6 Cd4 2.318(7) 1_455 ?
N7 Cd2 2.356(7) 4_666 ?
N8 Cd1 2.355(8) 2_556 ?
N9 Cd3 2.331(7) 4_665 ?
N10 Cd3 2.337(7) 1_655 ?
N11 Cd1 2.394(8) 2_456 ?
Cl1 O23 1.11(2) . ?
Cl1 O24 1.14(2) . ?
Cl1 O26 1.147(19) . ?
Cl1 O25 1.194(19) . ?
Cl2 O27 1.25(3) . ?
Cl2 O29 1.26(3) . ?
Cl2 O28 1.27(3) . ?
Cl2 O30 1.27(3) . ?
C72 C71 1.39(7) . ?
C72 C69 1.66(3) . ?
C72 C70 1.66(3) . ?
C70 C69 1.67(3) 3_466 ?
C69 C70 1.67(3) 3_466 ?
O31 O31 1.53(4) 3_566 ?
